data_4348886
loop_
_publ_author_name
'Liu, Jun-Liang'
'Huang, Guo-Zhang'
'Tong, Ming-Liang'

_publ_section_title
;
 Field-induced dynamic magnetic behaviour of a canted weak ferromagnetic
 chain material
;
_journal_issue 4
_journal_name_full 'Inorganic Chemistry Frontiers'
_journal_page_first 403
_journal_paper_doi 10.1039/C5QI00004A
_journal_volume 2
_journal_year 2015
_chemical_formula_sum 'C30 H40 Mn3 N3 O19'
_chemical_formula_weight 911.47
_chemical_name_common 1
_space_group_IT_number 15
_space_group_name_Hall '-C 2yc'
_space_group_name_H-M_alt 'C 1 2/c 1'
_symmetry_cell_setting monoclinic
_symmetry_space_group_name_H-M 'C 1 2/c 1'
_atom_sites_solution_hydrogens geom
_atom_sites_solution_primary direct
_atom_sites_solution_secondary difmap
_audit_creation_method SHELXL-97
_audit_update_record
;
2011-07-04 deposited with the CCDC.
2015-02-12 downloaded from the CCDC.
;
_cell_angle_alpha 90.00
_cell_angle_beta 91.105(3)
_cell_angle_gamma 90.00
_cell_formula_units_Z 8
_cell_length_a 58.419(6)
_cell_length_b 20.302(2)
_cell_length_c 7.4801(8)
_cell_measurement_temperature 100(2)
_cell_volume 8869.9(16)
_computing_cell_refinement 'PROCESS-AUTO (Rigaku, 1998)'
_computing_data_collection 'PROCESS-AUTO (Rigaku, 1998)'
_computing_data_reduction 'PROCESS-AUTO (Rigaku, 1998)'
_computing_molecular_graphics 'Bruker SHELXTL'
_computing_publication_material 'Bruker SHELXTL'
_computing_structure_refinement 'SHELXL-97 (Sheldrick, 1997)'
_computing_structure_solution 'SHELXS-97 (Sheldrick, 1990)'
_diffrn_ambient_temperature 100(2)
_diffrn_measured_fraction_theta_full 0.958
_diffrn_measured_fraction_theta_max 0.958
_diffrn_measurement_device_type 'Rigaku R-AXIS SPIDE IP'
_diffrn_measurement_method '\w scans'
_diffrn_radiation_monochromator graphite
_diffrn_radiation_source 'fine-focus sealed tube'
_diffrn_radiation_type MoK\a
_diffrn_radiation_wavelength 0.71073
_diffrn_reflns_av_R_equivalents 0.0979
_diffrn_reflns_av_sigmaI/netI 0.1506
_diffrn_reflns_limit_h_max 69
_diffrn_reflns_limit_h_min -72
_diffrn_reflns_limit_k_max 25
_diffrn_reflns_limit_k_min -16
_diffrn_reflns_limit_l_max 9
_diffrn_reflns_limit_l_min -9
_diffrn_reflns_number 18929
_diffrn_reflns_theta_full 25.99
_diffrn_reflns_theta_max 25.99
_diffrn_reflns_theta_min 3.07
_exptl_absorpt_coefficient_mu 0.911
_exptl_absorpt_correction_T_max 0.9558
_exptl_absorpt_correction_T_min 0.8177
_exptl_absorpt_correction_type empirical
_exptl_crystal_colour 'greenish black'
_exptl_crystal_density_diffrn 1.365
_exptl_crystal_density_method 'not measured'
_exptl_crystal_description platelet
_exptl_crystal_F_000 3744
_exptl_crystal_size_max 0.23
_exptl_crystal_size_mid 0.21
_exptl_crystal_size_min 0.05
_platon_squeeze_details
;
;
_refine_diff_density_max 0.796
_refine_diff_density_min -0.702
_refine_diff_density_rms 0.101
_refine_ls_extinction_method none
_refine_ls_goodness_of_fit_ref 0.905
_refine_ls_hydrogen_treatment constr
_refine_ls_matrix_type full
_refine_ls_number_parameters 451
_refine_ls_number_reflns 8360
_refine_ls_number_restraints 0
_refine_ls_restrained_S_all 0.905
_refine_ls_R_factor_all 0.1412
_refine_ls_R_factor_gt 0.0800
_refine_ls_shift/su_max 0.000
_refine_ls_shift/su_mean 0.000
_refine_ls_structure_factor_coef Fsqd
_refine_ls_weighting_details 'calc w=1/[\s^2^(Fo^2^)+(0.1060P)^2^+0.0000P] where P=(Fo^2^+2Fc^2^)/3'
_refine_ls_weighting_scheme calc
_refine_ls_wR_factor_gt 0.1904
_refine_ls_wR_factor_ref 0.2236
_reflns_number_gt 4008
_reflns_number_total 8360
_reflns_threshold_expression >2sigma(I)
_cod_data_source_file c5qi00004a2.cif
_cod_data_source_block Mn
_cod_depositor_comments
;
The following automatic conversions were performed:

data item '_symmetry_cell_setting' value 'Monoclinic' was changed to
'monoclinic' in accordance with the
/home/saulius/struct/COD-crude-data/automatic-downloads/DataCite-retrospective/RSC/depositions/lib/dictionaries/cif_core.dic
dictionary named 'cif_core.dic' version 2.4.2 last updated on
2011-04-26.

Automatic conversion script
Id: cif_fix_values 6909 2019-04-08 15:41:33Z antanas 
;
_cod_original_cell_volume 8870.1(17)
_cod_original_sg_symbol_H-M C2/c
_cod_database_code 4348886

loop_
_symmetry_equiv_pos_as_xyz
'x, y, z'
'-x, y, -z+1/2'
'x+1/2, y+1/2, z'
'-x+1/2, y+1/2, -z+1/2'
'-x, -y, -z'
'x, -y, z-1/2'
'-x+1/2, -y+1/2, -z'
'x+1/2, -y+1/2, z-1/2'

loop_
_atom_site_label
_atom_site_type_symbol
_atom_site_fract_x
_atom_site_fract_y
_atom_site_fract_z
_atom_site_U_iso_or_equiv
_atom_site_adp_type
_atom_site_occupancy
_atom_site_symmetry_multiplicity
_atom_site_calc_flag
_atom_site_refinement_flags
Mn1 Mn 0.124316(15) 0.90755(5) -0.31276(11) 0.0402(3) Uani 1 1 d .
Mn2 Mn 0.144310(16) 0.75971(5) -0.39217(12) 0.0435(3) Uani 1 1 d .
Mn3 Mn 0.176091(15) 0.86614(5) -0.17242(11) 0.0410(3) Uani 1 1 d .
O1 O 0.14817(6) 0.8439(2) -0.2853(5) 0.0402(10) Uani 1 1 d .
O2 O 0.11253(7) 0.7775(2) -0.4547(5) 0.0465(11) Uani 1 1 d .
O3 O 0.19068(7) 0.7869(3) -0.2540(5) 0.0501(12) Uani 1 1 d .
O4 O 0.14574(7) 0.9786(2) -0.2705(5) 0.0451(11) Uani 1 1 d .
O5 O 0.09878(6) 0.9660(2) -0.3325(5) 0.0442(11) Uani 1 1 d .
O6 O 0.14124(7) 0.6791(3) -0.5115(6) 0.0538(12) Uani 1 1 d .
O7 O 0.20549(7) 0.8917(3) -0.0929(6) 0.0524(12) Uani 1 1 d .
O8 O 0.05805(9) 1.1190(3) -0.1860(7) 0.0781(17) Uani 1 1 d .
O9 O 0.10991(10) 0.5174(4) -0.7026(9) 0.093(2) Uani 1 1 d .
O10 O 0.26749(9) 0.8855(4) 0.1425(7) 0.0821(19) Uani 1 1 d .
O11 O 0.16493(7) 0.8463(2) 0.0862(5) 0.0474(11) Uani 1 1 d .
O12 O 0.15700(8) 0.8096(3) 0.3556(5) 0.0563(13) Uani 1 1 d .
O13 O 0.12868(7) 0.9121(2) -0.6056(5) 0.0429(10) Uani 1 1 d .
H13A H 0.1173 0.9215 -0.6737 0.051 Uiso 1 1 d R
H13B H 0.1417 0.9048 -0.6500 0.051 Uiso 1 1 d R
O14 O 0.11680(8) 0.9038(3) -0.0192(5) 0.0591(14) Uani 1 1 d .
H14D H 0.1033 0.9117 0.0158 0.071 Uiso 1 1 d R
H14E H 0.1274 0.8948 0.0567 0.071 Uiso 1 1 d R
O15 O 0.13292(9) 0.7122(3) -0.1337(6) 0.0692(15) Uani 1 1 d .
H15B H 0.1428 0.6956 -0.0621 0.083 Uiso 1 1 d R
H15C H 0.1188 0.7113 -0.1082 0.083 Uiso 1 1 d R
N1 N 0.10379(8) 0.8321(3) -0.3674(6) 0.0458(14) Uani 1 1 d .
N2 N 0.17670(9) 0.7366(3) -0.3210(6) 0.0436(13) Uani 1 1 d .
N3 N 0.16721(8) 0.9635(3) -0.1949(6) 0.0390(12) Uani 1 1 d .
C1 C 0.08200(11) 0.8294(4) -0.3317(8) 0.0533(18) Uani 1 1 d .
H1A H 0.0738 0.7897 -0.3547 0.064 Uiso 1 1 calc R
C2 C 0.06970(10) 0.8862(4) -0.2566(8) 0.0465(16) Uani 1 1 d .
C3 C 0.04821(11) 0.8744(4) -0.1820(9) 0.0567(19) Uani 1 1 d .
H3A H 0.0426 0.8305 -0.1787 0.068 Uiso 1 1 calc R
C4 C 0.03469(11) 0.9247(5) -0.1125(9) 0.063(2) Uani 1 1 d .
C5 C 0.01190(12) 0.9075(6) -0.0201(12) 0.092(3) Uani 1 1 d .
H5A H 0.0047 0.9480 0.0224 0.137 Uiso 1 1 calc R
H5B H 0.0150 0.8782 0.0815 0.137 Uiso 1 1 calc R
H5C H 0.0016 0.8854 -0.1059 0.137 Uiso 1 1 calc R
C6 C 0.04256(11) 0.9878(5) -0.1277(9) 0.061(2) Uani 1 1 d .
H6A H 0.0333 1.0227 -0.0854 0.073 Uiso 1 1 calc R
C7 C 0.06377(11) 1.0037(4) -0.2032(8) 0.0530(19) Uani 1 1 d .
C8 C 0.07085(13) 1.0726(4) -0.2166(9) 0.059(2) Uani 1 1 d .
H8A H 0.0861 1.0818 -0.2507 0.071 Uiso 1 1 calc R
C9 C 0.07833(10) 0.9519(4) -0.2629(8) 0.0459(17) Uani 1 1 d .
C10 C 0.18598(11) 0.6790(4) -0.3272(7) 0.0468(16) Uani 1 1 d .
H10A H 0.2014 0.6744 -0.2854 0.056 Uiso 1 1 calc R
C11 C 0.17417(11) 0.6204(4) -0.3948(8) 0.0463(16) Uani 1 1 d .
C12 C 0.18538(13) 0.5591(4) -0.3767(8) 0.0535(18) Uani 1 1 d .
H12A H 0.2004 0.5582 -0.3250 0.064 Uiso 1 1 calc R
C13 C 0.17550(13) 0.4999(4) -0.4313(8) 0.057(2) Uani 1 1 d .
C14 C 0.18739(15) 0.4340(4) -0.3998(10) 0.069(2) Uani 1 1 d .
H14A H 0.2021 0.4413 -0.3372 0.103 Uiso 1 1 calc R
H14B H 0.1901 0.4126 -0.5149 0.103 Uiso 1 1 calc R
H14C H 0.1777 0.4058 -0.3269 0.103 Uiso 1 1 calc R
C15 C 0.15432(13) 0.5040(4) -0.5182(9) 0.0562(19) Uani 1 1 d .
H15A H 0.1473 0.4645 -0.5599 0.067 Uiso 1 1 calc R
C16 C 0.14282(11) 0.5638(4) -0.5473(9) 0.0507(17) Uani 1 1 d .
C17 C 0.12077(14) 0.5661(5) -0.6440(11) 0.071(2) Uani 1 1 d .
H17A H 0.1142 0.6083 -0.6638 0.085 Uiso 1 1 calc R
C18 C 0.15237(11) 0.6236(4) -0.4843(8) 0.0471(16) Uani 1 1 d .
C19 C 0.18032(11) 1.0140(4) -0.1631(7) 0.0453(16) Uani 1 1 d .
H19A H 0.1744 1.0564 -0.1916 0.054 Uiso 1 1 calc R
C20 C 0.20329(10) 1.0107(4) -0.0874(8) 0.0467(17) Uani 1 1 d .
C21 C 0.21457(12) 1.0696(4) -0.0415(8) 0.056(2) Uani 1 1 d .
H21A H 0.2067 1.1099 -0.0619 0.068 Uiso 1 1 calc R
C22 C 0.23650(12) 1.0720(5) 0.0318(9) 0.060(2) Uani 1 1 d .
C23 C 0.24778(13) 1.1385(5) 0.0783(10) 0.075(3) Uani 1 1 d .
H23A H 0.2631 1.1308 0.1293 0.113 Uiso 1 1 calc R
H23B H 0.2385 1.1618 0.1656 0.113 Uiso 1 1 calc R
H23C H 0.2489 1.1651 -0.0303 0.113 Uiso 1 1 calc R
C24 C 0.24742(11) 1.0132(5) 0.0667(8) 0.055(2) Uani 1 1 d .
H24A H 0.2624 1.0137 0.1178 0.066 Uiso 1 1 calc R
C25 C 0.23688(11) 0.9521(4) 0.0286(8) 0.055(2) Uani 1 1 d .
C26 C 0.24821(12) 0.8900(5) 0.0731(9) 0.063(2) Uani 1 1 d .
H26A H 0.2402 0.8503 0.0470 0.075 Uiso 1 1 calc R
C27 C 0.21444(10) 0.9499(4) -0.0519(7) 0.0461(17) Uani 1 1 d .
C28 C 0.16772(11) 0.8040(4) 0.2112(9) 0.0503(17) Uani 1 1 d .
C29 C 0.18414(14) 0.7487(5) 0.1877(10) 0.074(3) Uani 1 1 d .
H29A H 0.1909 0.7517 0.0691 0.111 Uiso 1 1 calc R
H29B H 0.1760 0.7067 0.1987 0.111 Uiso 1 1 calc R
H29C H 0.1963 0.7514 0.2797 0.111 Uiso 1 1 calc R

loop_
_atom_site_aniso_label
_atom_site_aniso_U_11
_atom_site_aniso_U_22
_atom_site_aniso_U_33
_atom_site_aniso_U_23
_atom_site_aniso_U_13
_atom_site_aniso_U_12
Mn1 0.0440(5) 0.0378(6) 0.0387(5) -0.0012(4) 0.0019(4) 0.0013(4)
Mn2 0.0504(6) 0.0357(7) 0.0445(5) 0.0007(4) -0.0002(4) 0.0030(5)
Mn3 0.0437(5) 0.0415(7) 0.0378(5) 0.0027(4) 0.0007(4) 0.0031(4)
O1 0.044(2) 0.037(3) 0.039(2) 0.0027(18) 0.0009(17) 0.003(2)
O2 0.052(2) 0.032(3) 0.055(2) -0.004(2) -0.003(2) 0.006(2)
O3 0.046(2) 0.050(3) 0.054(2) -0.004(2) -0.0045(19) 0.005(2)
O4 0.042(2) 0.037(3) 0.057(2) -0.006(2) -0.0028(19) 0.004(2)
O5 0.040(2) 0.047(3) 0.046(2) 0.0020(19) 0.0011(18) -0.001(2)
O6 0.058(3) 0.041(3) 0.063(3) -0.005(2) -0.014(2) 0.008(2)
O7 0.046(2) 0.047(4) 0.064(3) 0.003(2) -0.008(2) 0.001(2)
O8 0.074(3) 0.080(5) 0.080(4) -0.022(3) 0.002(3) 0.031(3)
O9 0.088(4) 0.065(5) 0.127(5) -0.014(4) -0.006(4) -0.009(4)
O10 0.061(3) 0.095(6) 0.090(4) 0.014(3) -0.005(3) 0.006(3)
O11 0.060(3) 0.049(3) 0.033(2) 0.0034(19) -0.0013(19) 0.009(2)
O12 0.076(3) 0.056(4) 0.038(2) 0.011(2) 0.012(2) 0.013(3)
O13 0.049(2) 0.042(3) 0.037(2) -0.0037(18) -0.0023(18) 0.002(2)
O14 0.053(3) 0.086(5) 0.038(2) 0.001(2) 0.003(2) 0.002(3)
O15 0.073(3) 0.069(4) 0.066(3) 0.027(3) 0.006(2) 0.005(3)
N1 0.044(3) 0.051(4) 0.042(3) -0.001(2) -0.006(2) 0.002(3)
N2 0.058(3) 0.034(4) 0.039(3) 0.001(2) 0.001(2) 0.002(3)
N3 0.047(3) 0.029(3) 0.041(3) 0.002(2) 0.001(2) 0.002(2)
C1 0.052(4) 0.052(6) 0.055(4) -0.003(3) 0.001(3) -0.013(4)
C2 0.037(3) 0.052(5) 0.051(4) -0.002(3) 0.004(3) 0.005(3)
C3 0.046(4) 0.062(6) 0.061(4) -0.006(4) -0.006(3) -0.006(4)
C4 0.041(4) 0.093(8) 0.055(4) -0.002(4) 0.007(3) 0.006(4)
C5 0.049(4) 0.138(11) 0.088(6) -0.008(6) 0.011(4) -0.004(5)
C6 0.045(4) 0.084(7) 0.053(4) -0.007(4) 0.003(3) 0.017(4)
C7 0.044(4) 0.069(6) 0.045(4) -0.004(3) -0.006(3) 0.007(4)
C8 0.061(4) 0.061(6) 0.055(4) -0.006(4) -0.010(3) 0.022(4)
C9 0.044(3) 0.056(5) 0.038(3) 0.000(3) -0.004(3) 0.009(3)
C10 0.055(4) 0.047(5) 0.039(3) 0.003(3) 0.007(3) 0.009(3)
C11 0.057(4) 0.042(5) 0.040(3) 0.003(3) 0.005(3) 0.004(3)
C12 0.077(5) 0.036(5) 0.048(4) 0.000(3) 0.006(3) 0.011(4)
C13 0.083(5) 0.049(6) 0.041(3) 0.008(3) 0.020(4) 0.016(4)
C14 0.106(6) 0.038(5) 0.064(4) 0.007(4) 0.018(4) 0.020(4)
C15 0.077(5) 0.047(5) 0.045(4) 0.000(3) 0.014(3) 0.001(4)
C16 0.057(4) 0.030(5) 0.065(4) -0.005(3) 0.009(3) 0.003(3)
C17 0.075(5) 0.044(6) 0.094(6) -0.012(4) -0.001(4) 0.001(4)
C18 0.056(4) 0.045(5) 0.039(3) 0.000(3) 0.002(3) 0.004(3)
C19 0.063(4) 0.039(5) 0.034(3) 0.012(3) 0.007(3) 0.008(3)
C20 0.043(3) 0.055(5) 0.042(3) -0.002(3) 0.001(3) 0.000(3)
C21 0.057(4) 0.068(6) 0.044(4) 0.000(3) 0.003(3) -0.007(4)
C22 0.054(4) 0.076(7) 0.049(4) -0.004(4) -0.001(3) -0.003(4)
C23 0.068(5) 0.087(8) 0.071(5) -0.004(5) -0.003(4) -0.024(5)
C24 0.044(4) 0.074(6) 0.047(4) -0.009(4) 0.002(3) -0.012(4)
C25 0.045(4) 0.074(7) 0.047(4) 0.004(3) 0.003(3) 0.005(4)
C26 0.048(4) 0.071(7) 0.068(4) 0.006(4) -0.008(3) -0.002(4)
C27 0.041(3) 0.062(6) 0.035(3) 0.002(3) 0.002(3) -0.008(3)
C28 0.054(4) 0.040(5) 0.057(4) -0.004(3) -0.002(3) 0.003(3)
C29 0.090(6) 0.074(7) 0.058(4) 0.013(4) 0.005(4) 0.035(5)

loop_
_atom_type_symbol
_atom_type_description
_atom_type_scat_dispersion_real
_atom_type_scat_dispersion_imag
_atom_type_scat_source
C C 0.0033 0.0016 'International Tables Vol C Tables 4.2.6.8 and 6.1.1.4'
H H 0.0000 0.0000 'International Tables Vol C Tables 4.2.6.8 and 6.1.1.4'
N N 0.0061 0.0033 'International Tables Vol C Tables 4.2.6.8 and 6.1.1.4'
O O 0.0106 0.0060 'International Tables Vol C Tables 4.2.6.8 and 6.1.1.4'
Mn Mn 0.3368 0.7283 'International Tables Vol C Tables 4.2.6.8 and 6.1.1.4'

loop_
_geom_angle_atom_site_label_1
_geom_angle_atom_site_label_2
_geom_angle_atom_site_label_3
_geom_angle
_geom_angle_site_symmetry_3
O1 Mn1 O5 175.33(18) .
O1 Mn1 O4 91.06(18) .
O5 Mn1 O4 92.92(19) .
O1 Mn1 N1 86.4(2) .
O5 Mn1 N1 89.8(2) .
O4 Mn1 N1 176.20(19) .
O1 Mn1 O13 92.14(16) .
O5 Mn1 O13 90.12(16) .
O4 Mn1 O13 92.52(17) .
N1 Mn1 O13 84.80(18) .
O1 Mn1 O14 91.58(17) .
O5 Mn1 O14 85.97(17) .
O4 Mn1 O14 90.22(18) .
N1 Mn1 O14 92.63(19) .
O13 Mn1 O14 175.34(16) .
O6 Mn2 O1 176.21(19) .
O6 Mn2 O2 88.00(19) .
O1 Mn2 O2 92.27(18) .
O6 Mn2 N2 90.2(2) .
O1 Mn2 N2 89.7(2) .
O2 Mn2 N2 176.8(2) .
O6 Mn2 O15 90.5(2) .
O1 Mn2 O15 93.32(19) .
O2 Mn2 O15 89.41(18) .
N2 Mn2 O15 88.01(19) .
O6 Mn2 O12 91.3(2) 1_554
O1 Mn2 O12 84.89(18) 1_554
O2 Mn2 O12 92.45(17) 1_554
N2 Mn2 O12 90.19(18) 1_554
O15 Mn2 O12 177.5(2) 1_554
O1 Mn3 O7 171.64(18) .
O1 Mn3 O3 92.42(18) .
O7 Mn3 O3 85.6(2) .
O1 Mn3 N3 88.8(2) .
O7 Mn3 N3 89.3(2) .
O3 Mn3 N3 153.20(19) .
O1 Mn3 O11 94.92(17) .
O7 Mn3 O11 93.43(18) .
O3 Mn3 O11 106.25(19) .
N3 Mn3 O11 100.31(19) .
Mn3 O1 Mn2 120.1(2) .
Mn3 O1 Mn1 120.8(2) .
Mn2 O1 Mn1 118.9(2) .
N1 O2 Mn2 113.2(3) .
N2 O3 Mn3 117.8(3) .
N3 O4 Mn1 118.4(4) .
C9 O5 Mn1 122.5(4) .
C18 O6 Mn2 129.3(4) .
C27 O7 Mn3 132.3(4) .
C28 O11 Mn3 140.2(4) .
C28 O12 Mn2 147.4(5) 1_556
Mn1 O13 H13A 120.0 .
Mn1 O13 H13B 120.0 .
H13A O13 H13B 120.0 .
Mn1 O14 H14D 119.6 .
Mn1 O14 H14E 120.4 .
H14D O14 H14E 120.0 .
Mn2 O15 H15B 119.9 .
Mn2 O15 H15C 120.1 .
H15B O15 H15C 120.0 .
C1 N1 O2 115.5(6) .
C1 N1 Mn1 125.3(5) .
O2 N1 Mn1 119.1(3) .
C10 N2 O3 115.7(5) .
C10 N2 Mn2 126.5(5) .
O3 N2 Mn2 117.8(4) .
C19 N3 O4 114.9(5) .
C19 N3 Mn3 126.8(4) .
O4 N3 Mn3 117.9(4) .
N1 C1 C2 121.9(7) .
N1 C1 H1A 119.1 .
C2 C1 H1A 119.1 .
C3 C2 C9 119.5(6) .
C3 C2 C1 117.6(7) .
C9 C2 C1 122.9(5) .
C4 C3 C2 122.6(8) .
C4 C3 H3A 118.7 .
C2 C3 H3A 118.7 .
C6 C4 C3 117.4(7) .
C6 C4 C5 122.8(8) .
C3 C4 C5 119.9(9) .
C4 C5 H5A 109.5 .
C4 C5 H5B 109.5 .
H5A C5 H5B 109.5 .
C4 C5 H5C 109.5 .
H5A C5 H5C 109.5 .
H5B C5 H5C 109.5 .
C4 C6 C7 123.2(7) .
C4 C6 H6A 118.4 .
C7 C6 H6A 118.4 .
C6 C7 C9 119.4(8) .
C6 C7 C8 119.9(7) .
C9 C7 C8 120.7(6) .
O8 C8 C7 123.2(8) .
O8 C8 H8A 118.4 .
C7 C8 H8A 118.4 .
O5 C9 C2 122.0(6) .
O5 C9 C7 120.2(7) .
C2 C9 C7 117.7(6) .
N2 C10 C11 123.7(6) .
N2 C10 H10A 118.2 .
C11 C10 H10A 118.2 .
C12 C11 C18 119.6(7) .
C12 C11 C10 118.0(6) .
C18 C11 C10 122.4(6) .
C13 C12 C11 123.0(7) .
C13 C12 H12A 118.5 .
C11 C12 H12A 118.5 .
C15 C13 C12 116.6(7) .
C15 C13 C14 121.6(8) .
C12 C13 C14 121.8(7) .
C13 C14 H14A 109.5 .
C13 C14 H14B 109.5 .
H14A C14 H14B 109.5 .
C13 C14 H14C 109.5 .
H14A C14 H14C 109.5 .
H14B C14 H14C 109.5 .
C13 C15 C16 122.9(7) .
C13 C15 H15A 118.6 .
C16 C15 H15A 118.6 .
C15 C16 C18 120.5(7) .
C15 C16 C17 121.2(7) .
C18 C16 C17 118.3(7) .
O9 C17 C16 125.6(9) .
O9 C17 H17A 117.2 .
C16 C17 H17A 117.2 .
O6 C18 C16 119.6(6) .
O6 C18 C11 123.1(6) .
C16 C18 C11 117.3(6) .
N3 C19 C20 124.9(6) .
N3 C19 H19A 117.5 .
C20 C19 H19A 117.5 .
C21 C20 C27 118.9(6) .
C21 C20 C19 118.8(7) .
C27 C20 C19 122.2(6) .
C22 C21 C20 123.6(8) .
C22 C21 H21A 118.2 .
C20 C21 H21A 118.2 .
C24 C22 C21 117.8(8) .
C24 C22 C23 121.5(7) .
C21 C22 C23 120.7(8) .
C22 C23 H23A 109.5 .
C22 C23 H23B 109.5 .
H23A C23 H23B 109.5 .
C22 C23 H23C 109.5 .
H23A C23 H23C 109.5 .
H23B C23 H23C 109.5 .
C22 C24 C25 121.7(7) .
C22 C24 H24A 119.2 .
C25 C24 H24A 119.2 .
C24 C25 C27 120.3(7) .
C24 C25 C26 121.3(7) .
C27 C25 C26 118.4(7) .
O10 C26 C25 124.5(8) .
O10 C26 H26A 117.8 .
C25 C26 H26A 117.8 .
O7 C27 C20 123.7(6) .
O7 C27 C25 118.6(7) .
C20 C27 C25 117.7(7) .
O12 C28 O11 120.5(6) .
O12 C28 C29 120.0(6) .
O11 C28 C29 119.5(6) .
C28 C29 H29A 109.5 .
C28 C29 H29B 109.5 .
H29A C29 H29B 109.5 .
C28 C29 H29C 109.5 .
H29A C29 H29C 109.5 .
H29B C29 H29C 109.5 .

loop_
_geom_bond_atom_site_label_1
_geom_bond_atom_site_label_2
_geom_bond_distance
_geom_bond_site_symmetry_2
Mn1 O1 1.909(4) .
Mn1 O5 1.910(4) .
Mn1 O4 1.932(5) .
Mn1 N1 1.983(6) .
Mn1 O13 2.212(4) .
Mn1 O14 2.249(4) .
Mn2 O6 1.871(5) .
Mn2 O1 1.898(5) .
Mn2 O2 1.940(4) .
Mn2 N2 2.011(5) .
Mn2 O15 2.271(4) .
Mn2 O12 2.278(4) 1_554
Mn3 O1 1.877(4) .
Mn3 O7 1.880(4) .
Mn3 O3 1.925(5) .
Mn3 N3 2.049(6) .
Mn3 O11 2.092(4) .
O2 N1 1.389(7) .
O3 N2 1.395(7) .
O4 N3 1.400(6) .
O5 C9 1.343(7) .
O6 C18 1.315(8) .
O7 C27 1.326(9) .
O8 C8 1.228(9) .
O9 C17 1.251(10) .
O10 C26 1.234(8) .
O11 C28 1.278(8) .
O12 C28 1.264(7) .
O12 Mn2 2.278(4) 1_556
O13 H13A 0.8497 .
O13 H13B 0.8503 .
O14 H14D 0.8499 .
O14 H14E 0.8502 .
O15 H15B 0.8499 .
O15 H15C 0.8499 .
N1 C1 1.307(7) .
N2 C10 1.291(9) .
N3 C19 1.299(8) .
C1 C2 1.477(10) .
C1 H1A 0.9500 .
C2 C3 1.404(8) .
C2 C9 1.427(10) .
C3 C4 1.397(11) .
C3 H3A 0.9500 .
C4 C6 1.367(12) .
C4 C5 1.551(10) .
C5 H5A 0.9800 .
C5 H5B 0.9800 .
C5 H5C 0.9800 .
C6 C7 1.409(9) .
C6 H6A 0.9500 .
C7 C9 1.429(10) .
C7 C8 1.462(12) .
C8 H8A 0.9500 .
C10 C11 1.460(10) .
C10 H10A 0.9500 .
C11 C12 1.412(10) .
C11 C18 1.428(8) .
C12 C13 1.390(11) .
C12 H12A 0.9500 .
C13 C15 1.389(10) .
C13 C14 1.524(10) .
C14 H14A 0.9800 .
C14 H14B 0.9800 .
C14 H14C 0.9800 .
C15 C16 1.403(10) .
C15 H15A 0.9500 .
C16 C18 1.414(10) .
C16 C17 1.466(10) .
C17 H17A 0.9500 .
C19 C20 1.448(8) .
C19 H19A 0.9500 .
C20 C21 1.405(10) .
C20 C27 1.418(10) .
C21 C22 1.385(9) .
C21 H21A 0.9500 .
C22 C24 1.377(12) .
C22 C23 1.538(12) .
C23 H23A 0.9800 .
C23 H23B 0.9800 .
C23 H23C 0.9800 .
C24 C25 1.411(11) .
C24 H24A 0.9500 .
C25 C27 1.433(8) .
C25 C26 1.460(12) .
C26 H26A 0.9500 .
C28 C29 1.489(10) .
C29 H29A 0.9800 .
C29 H29B 0.9800 .
C29 H29C 0.9800 .

loop_
_geom_torsion_atom_site_label_1
_geom_torsion_atom_site_label_2
_geom_torsion_atom_site_label_3
_geom_torsion_atom_site_label_4
_geom_torsion
_geom_torsion_site_symmetry_1
O7 Mn3 O1 Mn2 83.6(15) .
O3 Mn3 O1 Mn2 7.5(2) .
N3 Mn3 O1 Mn2 160.7(2) .
O11 Mn3 O1 Mn2 -99.1(2) .
O7 Mn3 O1 Mn1 -90.9(15) .
O3 Mn3 O1 Mn1 -167.0(2) .
N3 Mn3 O1 Mn1 -13.8(2) .
O11 Mn3 O1 Mn1 86.4(2) .
O6 Mn2 O1 Mn3 -89(3) .
O2 Mn2 O1 Mn3 176.7(2) .
N2 Mn2 O1 Mn3 -0.9(2) .
O15 Mn2 O1 Mn3 87.1(2) .
O12 Mn2 O1 Mn3 -91.1(2) 1_554
O6 Mn2 O1 Mn1 85(3) .
O2 Mn2 O1 Mn1 -8.7(2) .
N2 Mn2 O1 Mn1 173.7(2) .
O15 Mn2 O1 Mn1 -98.3(2) .
O12 Mn2 O1 Mn1 83.5(2) 1_554
O5 Mn1 O1 Mn3 -131(2) .
O4 Mn1 O1 Mn3 17.9(2) .
N1 Mn1 O1 Mn3 -164.9(2) .
O13 Mn1 O1 Mn3 110.5(2) .
O14 Mn1 O1 Mn3 -72.3(2) .
O5 Mn1 O1 Mn2 55(2) .
O4 Mn1 O1 Mn2 -156.7(2) .
N1 Mn1 O1 Mn2 20.6(2) .
O13 Mn1 O1 Mn2 -64.1(2) .
O14 Mn1 O1 Mn2 113.1(2) .
O6 Mn2 O2 N1 169.6(4) .
O1 Mn2 O2 N1 -14.2(4) .
N2 Mn2 O2 N1 114(3) .
O15 Mn2 O2 N1 79.1(4) .
O12 Mn2 O2 N1 -99.2(4) 1_554
O1 Mn3 O3 N2 -14.7(4) .
O7 Mn3 O3 N2 173.5(4) .
N3 Mn3 O3 N2 -106.8(5) .
O11 Mn3 O3 N2 81.1(4) .
O1 Mn1 O4 N3 -15.6(3) .
O5 Mn1 O4 N3 161.9(3) .
N1 Mn1 O4 N3 -63(3) .
O13 Mn1 O4 N3 -107.8(3) .
O14 Mn1 O4 N3 76.0(3) .
O1 Mn1 O5 C9 8(2) .
O4 Mn1 O5 C9 -140.2(4) .
N1 Mn1 O5 C9 42.5(5) .
O13 Mn1 O5 C9 127.3(4) .
O14 Mn1 O5 C9 -50.1(4) .
O1 Mn2 O6 C18 113(3) .
O2 Mn2 O6 C18 -152.7(5) .
N2 Mn2 O6 C18 24.7(5) .
O15 Mn2 O6 C18 -63.3(5) .
O12 Mn2 O6 C18 114.9(5) 1_554
O1 Mn3 O7 C27 83.7(16) .
O3 Mn3 O7 C27 160.4(5) .
N3 Mn3 O7 C27 6.7(5) .
O11 Mn3 O7 C27 -93.6(5) .
O1 Mn3 O11 C28 108.2(7) .
O7 Mn3 O11 C28 -72.2(7) .
O3 Mn3 O11 C28 14.3(7) .
N3 Mn3 O11 C28 -162.1(7) .
Mn2 O2 N1 C1 -148.2(4) .
Mn2 O2 N1 Mn1 33.5(5) .
O1 Mn1 N1 C1 149.0(5) .
O5 Mn1 N1 C1 -28.4(5) .
O4 Mn1 N1 C1 -164(3) .
O13 Mn1 N1 C1 -118.5(5) .
O14 Mn1 N1 C1 57.6(5) .
O1 Mn1 N1 O2 -32.8(4) .
O5 Mn1 N1 O2 149.9(4) .
O4 Mn1 N1 O2 14(3) .
O13 Mn1 N1 O2 59.7(4) .
O14 Mn1 N1 O2 -124.2(4) .
Mn3 O3 N2 C10 -161.4(4) .
Mn3 O3 N2 Mn2 17.3(5) .
O6 Mn2 N2 C10 -15.1(5) .
O1 Mn2 N2 C10 168.7(5) .
O2 Mn2 N2 C10 40(4) .
O15 Mn2 N2 C10 75.3(5) .
O12 Mn2 N2 C10 -106.4(5) 1_554
O6 Mn2 N2 O3 166.4(4) .
O1 Mn2 N2 O3 -9.8(4) .
O2 Mn2 N2 O3 -138(3) .
O15 Mn2 N2 O3 -103.1(4) .
O12 Mn2 N2 O3 75.1(4) 1_554
Mn1 O4 N3 C19 -177.1(4) .
Mn1 O4 N3 Mn3 9.6(5) .
O1 Mn3 N3 C19 -170.2(5) .
O7 Mn3 N3 C19 1.6(5) .
O3 Mn3 N3 C19 -77.2(6) .
O11 Mn3 N3 C19 95.0(5) .
O1 Mn3 N3 O4 2.2(3) .
O7 Mn3 N3 O4 174.1(4) .
O3 Mn3 N3 O4 95.2(5) .
O11 Mn3 N3 O4 -92.6(3) .
O2 N1 C1 C2 -173.5(5) .
Mn1 N1 C1 C2 4.8(9) .
N1 C1 C2 C3 -164.6(6) .
N1 C1 C2 C9 17.7(10) .
C9 C2 C3 C4 -0.1(10) .
C1 C2 C3 C4 -177.8(6) .
C2 C3 C4 C6 3.4(11) .
C2 C3 C4 C5 -175.7(7) .
C3 C4 C6 C7 -2.4(11) .
C5 C4 C6 C7 176.7(7) .
C4 C6 C7 C9 -1.9(10) .
C4 C6 C7 C8 179.3(7) .
C6 C7 C8 O8 -9.5(10) .
C9 C7 C8 O8 171.7(6) .
Mn1 O5 C9 C2 -34.2(7) .
Mn1 O5 C9 C7 150.0(5) .
C3 C2 C9 O5 179.9(5) .
C1 C2 C9 O5 -2.5(9) .
C3 C2 C9 C7 -4.2(9) .
C1 C2 C9 C7 173.4(6) .
C6 C7 C9 O5 -178.9(5) .
C8 C7 C9 O5 0.0(9) .
C6 C7 C9 C2 5.1(9) .
C8 C7 C9 C2 -176.0(6) .
O3 N2 C10 C11 -179.3(5) .
Mn2 N2 C10 C11 2.2(8) .
N2 C10 C11 C12 -173.4(6) .
N2 C10 C11 C18 9.4(9) .
C18 C11 C12 C13 -4.7(9) .
C10 C11 C12 C13 178.0(6) .
C11 C12 C13 C15 4.6(9) .
C11 C12 C13 C14 -176.2(6) .
C12 C13 C15 C16 -1.6(9) .
C14 C13 C15 C16 179.2(6) .
C13 C15 C16 C18 -1.4(10) .
C13 C15 C16 C17 178.3(6) .
C15 C16 C17 O9 2.6(12) .
C18 C16 C17 O9 -177.7(8) .
Mn2 O6 C18 C16 159.7(5) .
Mn2 O6 C18 C11 -21.1(9) .
C15 C16 C18 O6 -179.4(6) .
C17 C16 C18 O6 0.9(9) .
C15 C16 C18 C11 1.4(9) .
C17 C16 C18 C11 -178.3(6) .
C12 C11 C18 O6 -177.7(6) .
C10 C11 C18 O6 -0.5(9) .
C12 C11 C18 C16 1.5(8) .
C10 C11 C18 C16 178.7(5) .
O4 N3 C19 C20 -179.3(5) .
Mn3 N3 C19 C20 -6.7(8) .
N3 C19 C20 C21 -172.9(5) .
N3 C19 C20 C27 4.7(9) .
C27 C20 C21 C22 2.3(9) .
C19 C20 C21 C22 179.9(6) .
C20 C21 C22 C24 -2.3(9) .
C20 C21 C22 C23 179.9(6) .
C21 C22 C24 C25 0.5(9) .
C23 C22 C24 C25 178.3(6) .
C22 C24 C25 C27 1.3(9) .
C22 C24 C25 C26 -177.3(6) .
C24 C25 C26 O10 -1.4(10) .
C27 C25 C26 O10 179.9(6) .
Mn3 O7 C27 C20 -10.1(9) .
Mn3 O7 C27 C25 171.7(4) .
C21 C20 C27 O7 -178.7(5) .
C19 C20 C27 O7 3.7(9) .
C21 C20 C27 C25 -0.4(8) .
C19 C20 C27 C25 -178.0(5) .
C24 C25 C27 O7 177.1(5) .
C26 C25 C27 O7 -4.2(8) .
C24 C25 C27 C20 -1.3(8) .
C26 C25 C27 C20 177.4(6) .
Mn2 O12 C28 O11 160.9(5) 1_556
Mn2 O12 C28 C29 -20.5(12) 1_556
Mn3 O11 C28 O12 -179.3(4) .
Mn3 O11 C28 C29 2.1(11) .

loop_
_platon_squeeze_void_nr
_platon_squeeze_void_average_x
_platon_squeeze_void_average_y
_platon_squeeze_void_average_z
_platon_squeeze_void_volume
_platon_squeeze_void_count_electrons
_platon_squeeze_void_content
1 0.000 0.500 -0.054 1179 164 ' '
2 0.500 1.000 -0.021 1179 164 ' '
3 0.234 0.733 0.127 11 1 ' '
4 0.734 0.233 0.127 11 1 ' '
5 0.266 0.233 0.373 11 1 ' '
6 0.766 0.733 0.373 11 1 ' '
7 0.234 0.267 0.627 11 1 ' '
8 0.734 0.767 0.627 11 1 ' '
9 0.266 0.767 0.873 11 1 ' '
10 0.766 0.267 0.873 11 1 ' '
